data_2010172
loop_
_publ_author_name
'Draper, Sylvia M.'
'Byrne, Janice J.'
'Breheny, Ciara J.'
'Long, Conor'
'Low, John N.'

_publ_section_title
;
 Tricarbonyl(\h^6^-pyridine)chromium(0)
;
_journal_issue 11
_journal_name_full 'Acta Crystallographica Section C'
_journal_page_first 1669
_journal_page_last 1671
_journal_paper_doi 10.1107/S0108270194006803
_journal_volume 50
_journal_year 1994
_chemical_formula_moiety 'C8 H5 Cr1 N1 O3'
_chemical_formula_sum 'C8 H5 Cr N O3'
_chemical_formula_weight 215.13
_chemical_name_systematic
;
tricarbonyl(\h^6^-pyridine)chromium(0)
;
_space_group_IT_number 14
_symmetry_cell_setting monoclinic
_symmetry_space_group_name_Hall '-P 2ybc'
_symmetry_space_group_name_H-M 'P 1 21/c 1'
_cell_angle_alpha 90.0
_cell_angle_beta 111.80(5)
_cell_angle_gamma 90.0
_cell_formula_units_Z 4
_cell_length_a 10.752(5)
_cell_length_b 7.652(5)
_cell_length_c 11.110(2)
_cell_measurement_reflns_used 25
_cell_measurement_temperature 293
_cell_measurement_theta_max 22.00
_cell_measurement_theta_min 1.00
_cell_volume 848.7(8)
_computing_cell_refinement 'Enraf-Nonius CELDIM'
_computing_data_collection 'Enraf-Nonius CAD4'
_computing_data_reduction 'NRCVAX DATRD2 (Gabe, Le Page, Charland, Lee & White, 1989)'
_computing_molecular_graphics 'ORTEPII (Johnson, 1976)'
_computing_publication_material 'NRCVAX TABLES Jan. 1994 version'
_computing_structure_refinement 'NRCVAX LSTSQ'
_computing_structure_solution 'NRCVAX SOLVER'
_diffrn_ambient_temperature 293
_diffrn_measurement_device 'Enraf-Nonius CAD-4'
_diffrn_measurement_method '\q/2\q scan b/P/b '
_diffrn_radiation_monochromator graphite
_diffrn_radiation_source 'xray tube'
_diffrn_radiation_type 'Molybdenum K\a'
_diffrn_radiation_wavelength 0.70930
_diffrn_reflns_av_R_equivalents 0.046
_diffrn_reflns_limit_h_max 9
_diffrn_reflns_limit_h_min -10
_diffrn_reflns_limit_k_max 7
_diffrn_reflns_limit_k_min 0
_diffrn_reflns_limit_l_max 10
_diffrn_reflns_limit_l_min 0
_diffrn_reflns_number 1589
_diffrn_reflns_theta_max 19.90
_diffrn_reflns_theta_min 0.00
_diffrn_standards_decay_% 2.0
_diffrn_standards_interval_count 100
_diffrn_standards_number 3
_exptl_absorpt_coefficient_mu 1.28
_exptl_absorpt_correction_T_max 1.0000
_exptl_absorpt_correction_T_min 1.0000
_exptl_absorpt_correction_type none
_exptl_crystal_colour yellow
_exptl_crystal_density_diffrn 1.684
_exptl_crystal_description 'rectangular plate'
_exptl_crystal_F_000 432
_exptl_crystal_size_max 0.90
_exptl_crystal_size_mid 0.80
_exptl_crystal_size_min 0.60
_refine_diff_density_max 0.38
_refine_diff_density_min -0.28
_refine_ls_goodness_of_fit_obs 2.17
_refine_ls_hydrogen_treatment 'H atoms refined as riding (C-H = 1.08\%A)'
_refine_ls_matrix_type full
_refine_ls_number_parameters 118
_refine_ls_number_reflns 751
_refine_ls_R_factor_all 0.045
_refine_ls_R_factor_obs 0.044
_refine_ls_shift/esd_max '< 0.001'
_refine_ls_structure_factor_coef F
_refine_ls_weighting_details 'w = 1/[\s^2^(F) + 0.0008F^2^]'
_refine_ls_weighting_scheme calc
_refine_ls_wR_factor_all 0.063
_refine_ls_wR_factor_obs 0.061
_reflns_number_observed 751
_reflns_number_total 791
_reflns_observed_criterion 'Inet > 3.0\s(Inet)'
_cod_data_source_file ha1108.cif
_cod_data_source_block ha1108_structure_1_of_1
_cod_depositor_comments
;
The following automatic conversions were performed:
'_symmetry_cell_setting' value 'Monoclinic' changed to 'monoclinic'
according to '/home/saulius/struct/CIF-dictionaries/cif_core.dic'
dictionary named 'cif_core.dic' version 2.4.1 from 2010-06-29.

Automatic conversion script
Id: cif_fix_enum 1527 2010-12-29 10:47:43Z saulius 

The following automatic conversions were performed:

'_symmetry_cell_setting' value 'Monoclinic' changed to 'monoclinic'
according to /home/saulius/struct/CIF-dictionaries/cif_core.dic
dictionary named 'cif_core.dic' version 2.4.1 from 2010-06-29.

Automatic conversion script
Id: cif_fix_values 1715 2011-07-08 13:25:40Z adriana 

The following automatic conversions were performed:

'_refine_ls_weighting_scheme' value '1/[\s^2^(F) + 0.0008F^2^]' was
changed to 'calc'. New tag '_refine_ls_weighting_details' was
created. The value of the new tag was set to 'w = 1/[\s^2^(F) +
0.0008F^2^]'.

Automatic conversion script
Id: cif_fix_values 3143 2015-03-26 13:38:13Z robertas 
;
_cod_original_cell_volume 848.7(7)
_cod_original_sg_symbol_H-M 'P 21/c'
_cod_original_formula_sum 'C8 H5 Cr1 N1 O3'
_cod_database_code 2010172

loop_
_symmetry_equiv_pos_as_xyz
x,y,z
-x,-y,-z
-x,1/2+y,1/2-z
x,1/2-y,1/2+z

loop_
_atom_site_aniso_label
_atom_site_aniso_U_11
_atom_site_aniso_U_22
_atom_site_aniso_U_33
_atom_site_aniso_U_12
_atom_site_aniso_U_13
_atom_site_aniso_U_23
_atom_site_aniso_type_symbol
Cr1 0.0423(8) 0.0498(7) 0.0414(8) 0.0044(2) 0.0218(5) 0.0082(2) Cr
C1 0.051(3) 0.101(4) 0.066(3) 0.006(3) 0.031(2) 0.018(3) C
O1 0.093(3) 0.162(4) 0.081(2) 0.028(2) 0.035(2) 0.074(3) O
C2 0.063(3) 0.053(3) 0.074(3) 0.006(2) 0.042(2) 0.009(2) C
O2 0.104(3) 0.062(3) 0.118(3) -0.0076(19) 0.060(2) -0.011(2) O
C3 0.053(3) 0.055(3) 0.050(3) -0.001(2) 0.0205(2) -0.0054(19) C
O3 0.055(2) 0.109(3) 0.077(2) -0.0008(17) 0.0378(17) -0.0127(18) O
N11 0.074(3) 0.070(3) 0.078(3) -0.021(2) 0.036(2) -0.015(2) N
C11 0.078(4) 0.050(3) 0.114(4) 0.010(3) 0.059(3) 0.021(3) C
C12 0.056(3) 0.070(3) 0.067(3) 0.009(2) 0.023(2) 0.027(3) C
C13 0.067(3) 0.080(3) 0.050(3) -0.010(3) 0.032(3) 0.011(2) C
C14 0.060(3) 0.068(3) 0.070(3) 0.004(3) 0.042(3) 0.014(3) C
C15 0.051(3) 0.083(3) 0.062(3) -0.014(3) 0.021(2) 0.002(2) C

loop_
_atom_site_label
_atom_site_fract_x
_atom_site_fract_y
_atom_site_fract_z
_atom_site_U_iso_or_equiv
_atom_site_thermal_displace_type
_atom_site_calc_flag
_atom_site_refinement_flags
_atom_site_type_symbol
Cr1 0.24257(5) 0.02605(9) 0.18428(5) 0.0427(6) Uani ? . Cr
C1 0.3175(4) -0.0975(7) 0.3383(5) 0.070(3) Uani ? . C
O1 0.3647(3) -0.1745(6) 0.4330(3) 0.111(3) Uani ? . O
C2 0.1775(4) -0.1785(6) 0.1000(4) 0.058(3) Uani ? . C
O2 0.1344(3) -0.3074(5) 0.0447(3) 0.089(3) Uani ? . O
C3 0.0883(5) 0.0442(5) 0.2178(4) 0.052(3) Uani ? . C
O3 -0.0076(4) 0.0527(5) 0.2408(3) 0.076(2) Uani ? . O
N11 0.3461(4) 0.2752(5) 0.2494(4) 0.072(3) Uani ? . N
C11 0.2300(5) 0.3047(6) 0.1449(6) 0.074(4) Uani ? . C
C12 0.1985(4) 0.2192(6) 0.0255(4) 0.064(3) Uani ? . C
C13 0.2871(4) 0.1000(6) 0.0121(4) 0.063(3) Uani ? . C
C14 0.4082(5) 0.0677(6) 0.1161(4) 0.061(3) Uani ? . C
C15 0.4319(4) 0.1561(6) 0.2304(4) 0.066(3) Uani ? . C
H14 0.489 -0.016 0.115 0.0760 Uiso ? . H
H12 0.107 0.254 -0.053 0.0744 Uiso ? . H
H15 0.515 0.130 0.320 0.0756 Uiso ? . H
H13 0.264 0.018 -0.073 0.0757 Uiso ? . H
H11 0.156 0.378 0.168 0.0905 Uiso ? . H

loop_
_atom_type_symbol
_atom_type_scat_dispersion_real
_atom_type_scat_dispersion_imag
_atom_type_scat_source
Cr 0.284 0.624 'International Tables Vol. IV Table 2.2B'
H 0.000 0.000 'International Tables Vol. IV Table 2.2B'
N 0.004 0.003 'International Tables Vol. IV Table 2.2B'
C 0.002 0.002 'International Tables Vol. IV Table 2.2B'
O 0.008 0.006 'International Tables Vol. IV Table 2.2B'

loop_
_geom_angle_atom_site_label_1
_geom_angle_atom_site_label_2
_geom_angle_atom_site_label_3
_geom_angle
_geom_angle_publ_flag
C1 Cr1 C2 89.4(2) no
C1 Cr1 C3 88.12(19) no
C1 Cr1 N11 98.4(2) no
C1 Cr1 C11 131.2(2) no
C1 Cr1 C12 164.95(19) no
C1 Cr1 C13 140.21(18) no
C1 Cr1 C14 105.13(18) no
C1 Cr1 C15 88.13(18) no
C2 Cr1 C3 88.04(17) no
C2 Cr1 N11 165.23(16) no
C2 Cr1 C11 139.1(2) no
C2 Cr1 C12 103.65(19) no
C2 Cr1 C13 86.59(18) no
C2 Cr1 C14 98.79(18) no
C2 Cr1 C15 131.92(19) no
C3 Cr1 N11 104.70(16) no
C3 Cr1 C11 88.46(18) no
C3 Cr1 C12 99.73(18) no
C3 Cr1 C13 131.19(18) no
C3 Cr1 C14 165.06(18) no
C3 Cr1 C15 139.80(19) no
N11 Cr1 C11 36.64(19) no
N11 Cr1 C12 67.32(17) no
N11 Cr1 C13 79.42(16) no
N11 Cr1 C14 67.10(17) no
N11 Cr1 C15 36.72(18) no
C11 Cr1 C12 37.3(2) no
C11 Cr1 C13 65.9(2) no
C11 Cr1 C14 77.66(18) no
C11 Cr1 C15 64.91(19) no
C12 Cr1 C13 35.98(18) no
C12 Cr1 C14 65.83(16) no
C12 Cr1 C15 77.57(17) no
C13 Cr1 C14 37.14(17) no
C13 Cr1 C15 66.29(16) no
C14 Cr1 C15 36.85(18) no
Cr1 C1 O1 179.3(4) no
Cr1 C2 O2 178.9(4) no
Cr1 C3 O3 178.5(4) no
Cr1 N11 C11 70.9(2) no
Cr1 N11 C15 70.0(2) no
C11 N11 C15 115.7(4) no
Cr1 C11 N11 72.5(2) no
Cr1 C11 C12 73.0(3) no
N11 C11 C12 123.2(4) no
Cr1 C12 C11 69.7(3) no
Cr1 C12 C13 71.9(2) no
C11 C12 C13 118.7(4) no
Cr1 C13 C12 72.1(2) no
Cr1 C13 C14 71.1(2) no
C12 C13 C14 119.9(4) no
Cr1 C14 C13 71.8(2) no
Cr1 C14 C15 69.5(3) no
C13 C14 C15 118.0(4) no
Cr1 C15 N11 73.3(2) no
Cr1 C15 C14 73.6(3) no
N11 C15 C14 124.4(4) no

loop_
_geom_bond_atom_site_label_1
_geom_bond_atom_site_label_2
_geom_bond_site_symmetry_1
_geom_bond_site_symmetry_2
_geom_bond_distance
_geom_bond_publ_flag
Cr1 C1 . . 1.857(5) yes
Cr1 C2 . . 1.825(5) yes
Cr1 C3 . . 1.835(5) yes
Cr1 N11 . . 2.190(4) yes
Cr1 C11 . . 2.171(5) yes
Cr1 C12 . . 2.213(4) yes
Cr1 C13 . . 2.211(4) yes
Cr1 C14 . . 2.202(4) yes
Cr1 C15 . . 2.149(4) yes
C1 O1 . . 1.146(6) yes
C2 O2 . . 1.164(6) yes
C3 O3 . . 1.153(6) yes
N11 C11 . . 1.371(7) yes
N11 C15 . . 1.368(7) yes
C11 C12 . . 1.404(8) yes
C12 C13 . . 1.366(7) yes
C13 C14 . . 1.405(6) yes
C14 C15 . . 1.376(7) yes
